data_9014375
loop_
_publ_author_name
'Stepanov, A. V.'
'Bekenova, G. K.'
'Levin, V. L.'
'Sokolova, E.'
'Hawthorne, F. C.'
'Dobrovol'skaya, E. A.'

_publ_section_title
;
 Tarbagataite, (K,_)2(Ca,Na)(Fe2+,Mn)7Ti2(Si4O12)2O2(OH)4(OH,F),
 a new astrophyllite-group mineral species from the Verkhnee Espe Deposit,
 Akjailyautas Mountains, Kazakhstan: Description and crystal structure
;
_journal_name_full 'The Canadian Mineralogist'
_journal_page_first 159
_journal_page_last 168
_journal_paper_doi 10.3749/canmin.50.1.159
_journal_volume 50
_journal_year 2012
_chemical_compound_source 'Verkhnee Espe deposit, Akjailyautas Mountains, Kazakhstan'
_chemical_formula_sum
'Ca0.62 Cs0.04 F0.35 Fe3.15 H4.65 K0.76 Mg0.18 Mn2.96 Na0.5 Nb0.3 O30.65 Rb0.18 Si8 Sn0.12 Ti1.58 Zn0.01 Zr0.01'
_chemical_name_mineral Tarbagataite
_space_group_IT_number 2
_symmetry_space_group_name_Hall '-P 1'
_symmetry_space_group_name_H-M 'P -1'
_cell_angle_alpha 112.978
_cell_angle_beta 94.641
_cell_angle_gamma 103.189
_cell_formula_units_Z 1
_cell_length_a 5.3868
_cell_length_b 11.9141
_cell_length_c 11.7171
_cell_volume 661.831
_database_code_amcsd 0019039
_exptl_crystal_density_diffrn 3.200
_cod_original_formula_sum
'K.76 Ca.62 Na.5 Mn2.96 Fe3.15 Mg.18 Zr.01 Zn.01 (Ti1.58 Nb.3 Sn.12) Rb.18 Cs.04 Si8 O30.65 H4.65 F.35'
_cod_database_code 9014375

loop_
_space_group_symop_operation_xyz
x,y,z
-x,-y,-z

loop_
_atom_site_label
_atom_site_fract_x
_atom_site_fract_y
_atom_site_fract_z
_atom_site_occupancy
_atom_site_U_iso_or_equiv
_atom_site_type_symbol
_atom_site_attached_hydrogens
KA1 0.14530 0.28100 0.99490 0.38000 0.03220 K 0
CaB 0.50000 0.00000 0.00000 0.62000 0.01990 Ca 0
NaB 0.50000 0.00000 0.00000 0.38000 0.01990 Na 0
NaA2 0.12840 0.24700 0.00300 0.06000 0.03220 Na 0
MnM1 0.85010 0.20477 0.47800 0.70000 0.01110 Mn 0
FeM1 0.85010 0.20477 0.47800 0.28000 0.01110 Fe 0
FeM2 0.27798 0.06692 0.48669 0.54000 0.01140 Fe 0
MnM2 0.27798 0.06692 0.48669 0.41000 0.01140 Mn 0
FeM3 0.42099 0.35140 0.48311 0.57000 0.01180 Fe 0
MnM3 0.42099 0.35140 0.48311 0.37000 0.01180 Mn 0
MgM3 0.42099 0.35140 0.48311 0.04000 0.01180 Mg 0
FeM4 0.00000 0.50000 0.50000 0.37000 0.00980 Fe 0
MgM4 0.00000 0.50000 0.50000 0.10000 0.00980 Mg 0
ZrM4 0.00000 0.50000 0.50000 0.01000 0.00980 Zr 0
ZnM4 0.00000 0.50000 0.50000 0.01000 0.00980 Zn 0
TiD 0.07770 0.08463 0.19305 0.79000 0.00770 Ti 0
NbD 0.07770 0.08463 0.19305 0.15000 0.00770 Nb 0
SnD 0.07770 0.08463 0.19305 0.06000 0.00770 Sn 0
RbA1 0.14530 0.28100 0.99490 0.09000 0.03220 Rb 0
CsA1 0.14530 0.28100 0.99490 0.02000 0.03220 Cs 0
SiT1 0.68090 0.27333 0.23257 1.00000 0.00920 Si 0
SiT2 0.81410 0.54771 0.25587 1.00000 0.01130 Si 0
SiT3 0.37970 0.67619 0.25908 1.00000 0.01230 Si 0
SiT4 0.50600 0.93184 0.23728 1.00000 0.00910 Si 0
O1 0.72800 0.31920 0.38440 1.00000 0.01200 O 0
O2 0.14680 0.16010 0.36860 1.00000 0.01480 O 0
O3 0.12770 0.39140 0.59190 1.00000 0.01280 O 0
O6 0.55740 0.25720 0.58890 1.00000 0.01280 O 0
O7 0.57300 0.01500 0.38920 1.00000 0.01390 O 0
O8 0.07570 0.59230 0.20430 1.00000 0.02170 O 0
O9 0.25150 0.03900 0.82780 1.00000 0.02990 O 0
O10 0.42700 0.41200 0.79630 1.00000 0.02130 O 0
O11 0.12500 0.80620 0.83090 1.00000 0.03120 O 0
O12 0.26310 0.95660 0.17210 1.00000 0.03070 O 0
O13 0.26880 0.60450 0.80400 1.00000 0.02030 O 0
O14 0.57030 0.22090 0.79910 1.00000 0.02250 O 0
O15 0.38800 0.18870 0.16700 1.00000 0.02850 O 0
O4 0.29850 0.46480 0.40230 1.00000 0.01520 O 0
O5 0.99280 0.11810 0.59210 1.00000 0.01720 O 0
H1 0.25700 0.42300 0.31010 1.00000 0.02300 H 0
H2 0.04600 0.16600 0.68380 1.00000 0.02600 H 0
O-HX 0.00000 0.00000 0.00000 0.65000 0.01890 O 0
FX 0.00000 0.00000 0.00000 0.35000 0.01890 F 0

loop_
_cod_changelog_entry_id
_cod_changelog_entry_author
_cod_changelog_entry_date
_cod_changelog_entry_text
1
;cod-tools version 3.8.0
Id: cif_guess_AMCSD_atom_types 9581 2023-05-17 12:35:41Z saulius
;
2023-05-23T09:25:01+03:00
;Derived atom types and hydrogen counts
from atom names that follow the AMCSD naming convention
(Wat == water, O-H == hydroxyl).
;

loop_
_cod_related_entry_id
_cod_related_entry_database
_cod_related_entry_code
1 AMCSD 0019039
